data_9015117
loop_
_publ_author_name
'Howard, C. J.'
'Hill, R. J.'
'Reichert, B. E.'

_publ_section_title
;
 Structures of the ZrO2 polymorphs at room temperature
 by high-resolution neutron powder diffraction
;
_journal_issue 2
_journal_name_full 'Acta Crystallographica, Section B'
_journal_page_first 116
_journal_page_last 120
_journal_paper_doi 10.1107/S0108768187010279
_journal_volume 44
_journal_year 1988
_chemical_compound_source Synthetic
_chemical_formula_sum 'O0.984 Y0.065 Zr0.935'
_symmetry_space_group_name_H-M 'P 42/n m c'
_cell_angle_alpha 90
_cell_angle_beta 90
_cell_angle_gamma 90
_cell_length_a 3.6055
_cell_length_b 3.6055
_cell_length_c 5.1797
_cell_formula_units_Z 4
_cell_volume 67.334
_database_code_amcsd 0019230
_exptl_crystal_density_diffrn 10.537
_cod_original_formula_sum '(Zr.935 Y.065) O.984'
_cod_database_code 9015117
_amcsd_formula_title Zr0.935Y0.065O1.968

loop_
_space_group_symop_operation_xyz
x,y,z
1/2-y,1/2-x,1/2+z
1/2+y,1/2+x,-z
1/2+y,-x,-z
1/2-y,x,1/2+z
x,1/2-y,z
-x,1/2+y,1/2-z
1/2+x,1/2+y,1/2-z
1/2-x,1/2-y,z
y,x,1/2+z
-y,-x,-z
-y,1/2+x,-z
y,1/2-x,1/2+z
1/2-x,y,z
1/2+x,-y,1/2-z
-x,-y,1/2-z

loop_
_atom_site_label
_atom_site_fract_x
_atom_site_fract_y
_atom_site_fract_z
_atom_site_occupancy
_atom_site_U_iso_or_equiv
Zr 0.75000 0.25000 0.75000 0.93500 0.00823
Y 0.75000 0.25000 0.75000 0.06500 0.00823
O 0.25000 0.25000 0.45870 0.98400 0.01241

loop_
_cod_related_entry_id
_cod_related_entry_database
_cod_related_entry_code
1 AMCSD 0019230
